data_7032702
loop_
_publ_author_name
'Gerling, Kimberly A.'
'Rezayee, Nomaan M.'
'Rheingold, Arnold L.'
'Green, David B.'
'Fritsch, Joseph M.'

_publ_section_title
;
 Synthesis and structures of bis-ligated zinc complexes supported by
 tridentate ketoimines that initiate l-lactide polymerization.
;
_journal_issue 43
_journal_name_full 'Dalton transactions (Cambridge, England : 2003)'
_journal_page_first 16498
_journal_page_last 16508
_journal_paper_doi 10.1039/c4dt01607f
_journal_volume 43
_journal_year 2014
_chemical_formula_sum 'C44 H38 F6 N4 O3 Zn'
_chemical_formula_weight 850.15
_chemical_name_systematic
; 
 ? 
;
_space_group_IT_number 14
_symmetry_cell_setting monoclinic
_symmetry_space_group_name_Hall '-P 2yn'
_symmetry_space_group_name_H-M 'P 1 21/n 1'
_atom_sites_solution_hydrogens geom
_atom_sites_solution_primary direct
_atom_sites_solution_secondary difmap
_audit_creation_method SHELXL-97
_cell_angle_alpha 90.00
_cell_angle_beta 93.4910(10)
_cell_angle_gamma 90.00
_cell_formula_units_Z 4
_cell_length_a 11.8222(6)
_cell_length_b 14.4520(8)
_cell_length_c 23.0665(13)
_cell_measurement_reflns_used 9951
_cell_measurement_temperature 150(2)
_cell_measurement_theta_max 25.32
_cell_measurement_theta_min 2.23
_cell_volume 3933.7(4)
_computing_cell_refinement 'Bruker SAINT'
_computing_data_collection 'Bruker APEX2'
_computing_data_reduction 'Bruker SAINT'
_computing_molecular_graphics 'Bruker SHELXTL'
_computing_publication_material 'Bruker SHELXTL'
_computing_structure_refinement 'SHELXL-97 (Sheldrick, 1997)'
_computing_structure_solution 'SHELXS-97 (Sheldrick, 1990)'
_diffrn_ambient_temperature 150(2)
_diffrn_measured_fraction_theta_full 1.000
_diffrn_measured_fraction_theta_max 1.000
_diffrn_measurement_device_type 'Bruker APEX-II CCD'
_diffrn_measurement_method '\f and \w scans'
_diffrn_radiation_monochromator graphite
_diffrn_radiation_source 'fine-focus sealed tube'
_diffrn_radiation_type MoK\a
_diffrn_radiation_wavelength 0.71073
_diffrn_reflns_av_R_equivalents 0.0429
_diffrn_reflns_av_sigmaI/netI 0.0334
_diffrn_reflns_limit_h_max 14
_diffrn_reflns_limit_h_min -12
_diffrn_reflns_limit_k_max 17
_diffrn_reflns_limit_k_min -14
_diffrn_reflns_limit_l_max 27
_diffrn_reflns_limit_l_min -27
_diffrn_reflns_number 34376
_diffrn_reflns_theta_full 25.00
_diffrn_reflns_theta_max 25.37
_diffrn_reflns_theta_min 1.66
_exptl_absorpt_coefficient_mu 0.699
_exptl_absorpt_correction_T_max 0.8283
_exptl_absorpt_correction_T_min 0.7484
_exptl_absorpt_correction_type none
_exptl_crystal_colour orange
_exptl_crystal_density_diffrn 1.436
_exptl_crystal_density_meas 0
_exptl_crystal_density_method 'not measured'
_exptl_crystal_description block
_exptl_crystal_F_000 1752
_exptl_crystal_size_max 0.44
_exptl_crystal_size_mid 0.38
_exptl_crystal_size_min 0.28
_refine_diff_density_max 0.783
_refine_diff_density_min -0.686
_refine_diff_density_rms 0.058
_refine_ls_extinction_method none
_refine_ls_goodness_of_fit_ref 1.005
_refine_ls_hydrogen_treatment constr
_refine_ls_matrix_type full
_refine_ls_number_parameters 526
_refine_ls_number_reflns 7227
_refine_ls_number_restraints 0
_refine_ls_restrained_S_all 1.005
_refine_ls_R_factor_all 0.0489
_refine_ls_R_factor_gt 0.0396
_refine_ls_shift/su_max 0.008
_refine_ls_shift/su_mean 0.000
_refine_ls_structure_factor_coef Fsqd
_refine_ls_weighting_details 'calc w=1/[\s^2^(Fo^2^)+(0.0600P)^2^+3.1000P] where P=(Fo^2^+2Fc^2^)/3'
_refine_ls_weighting_scheme calc
_refine_ls_wR_factor_gt 0.1052
_refine_ls_wR_factor_ref 0.1139
_reflns_number_gt 6109
_reflns_number_total 7227
_reflns_threshold_expression >2sigma(I)
_cod_data_source_file c4dt01607f2.cif
_cod_data_source_block frit02
_cod_depositor_comments
;
The following automatic conversions were performed:

'_symmetry_cell_setting' value 'Monoclinic' changed to 'monoclinic'
according to
/usr/data/users/saulius/crontab/automatic-downloads/rss-feeds/RSC/lib/dictionaries/cif_core.dic
dictionary named 'cif_core.dic' version 2.4.2 from 2011-04-26.

Automatic conversion script
Id: cif_fix_values 2827 2014-09-09 07:05:25Z andrius 

 Adding full bibliography for 7032698--7032704.cif.
;
_cod_original_sg_symbol_H-M P2(1)/n
_cod_database_code 7032702

loop_
_symmetry_equiv_pos_as_xyz
'x, y, z'
'-x+1/2, y+1/2, -z+1/2'
'-x, -y, -z'
'x-1/2, -y-1/2, z-1/2'

loop_
_atom_site_label
_atom_site_type_symbol
_atom_site_fract_x
_atom_site_fract_y
_atom_site_fract_z
_atom_site_U_iso_or_equiv
_atom_site_adp_type
_atom_site_occupancy
_atom_site_symmetry_multiplicity
_atom_site_calc_flag
_atom_site_refinement_flags
Zn1 Zn 0.89076(2) 0.337744(18) 0.171396(11) 0.02683(10) Uani 1 1 d .
F1 F 0.55310(12) 0.25517(11) 0.07607(6) 0.0432(4) Uani 1 1 d .
F2 F 0.55839(14) 0.11458(12) 0.10683(7) 0.0489(4) Uani 1 1 d .
F3 F 0.63125(13) 0.15010(12) 0.02689(7) 0.0456(4) Uani 1 1 d .
F4 F 1.12431(13) 0.59419(10) 0.28040(7) 0.0426(4) Uani 1 1 d .
F5 F 1.16192(15) 0.56387(11) 0.19266(7) 0.0515(4) Uani 1 1 d .
F6 F 1.25409(13) 0.49569(12) 0.26428(8) 0.0518(4) Uani 1 1 d .
O2 O 0.88024(14) 0.31646(11) 0.26074(7) 0.0296(4) Uani 1 1 d .
O1 O 0.96978(14) 0.21129(11) 0.15748(7) 0.0307(4) Uani 1 1 d .
O3 O 0.6017(3) 0.3114(3) -0.09633(14) 0.1025(11) Uani 1 1 d .
N1 N 0.74219(16) 0.26542(13) 0.15394(8) 0.0273(4) Uani 1 1 d .
N2 N 0.75715(17) 0.44500(13) 0.18181(8) 0.0282(4) Uani 1 1 d .
N4 N 0.95428(17) 0.38389(14) 0.08620(8) 0.0308(4) Uani 1 1 d .
N3 N 1.04536(16) 0.39699(14) 0.19504(8) 0.0291(4) Uani 1 1 d .
C1 C 0.7337(2) 0.20000(16) 0.11347(10) 0.0281(5) Uani 1 1 d .
C2 C 0.6192(2) 0.18014(18) 0.08124(11) 0.0355(6) Uani 1 1 d .
C3 C 0.8244(2) 0.14886(16) 0.09458(10) 0.0307(5) Uani 1 1 d .
H3 H 0.8102 0.1092 0.0632 0.037 Uiso 1 1 calc R
C4 C 0.9364(2) 0.15306(16) 0.11969(10) 0.0289(5) Uani 1 1 d .
C5 C 1.0236(2) 0.08474(17) 0.10221(10) 0.0332(5) Uani 1 1 d .
C6 C 0.9956(3) -0.0004(2) 0.07809(13) 0.0474(7) Uani 1 1 d .
H6 H 0.9197 -0.0166 0.0714 0.057 Uiso 1 1 calc R
C7 C 1.0799(3) -0.0622(2) 0.06377(15) 0.0597(9) Uani 1 1 d .
H7 H 1.0600 -0.1193 0.0476 0.072 Uiso 1 1 calc R
C8 C 1.1926(3) -0.0392(2) 0.07354(13) 0.0545(8) Uani 1 1 d .
H8 H 1.2488 -0.0806 0.0641 0.065 Uiso 1 1 calc R
C9 C 1.2213(3) 0.0456(2) 0.09733(12) 0.0514(8) Uani 1 1 d .
H9 H 1.2973 0.0616 0.1036 0.062 Uiso 1 1 calc R
C10 C 1.1378(2) 0.1073(2) 0.11205(11) 0.0409(6) Uani 1 1 d .
H10 H 1.1581 0.1641 0.1286 0.049 Uiso 1 1 calc R
C11 C 0.65470(19) 0.30191(17) 0.18539(9) 0.0279(5) Uani 1 1 d .
C12 C 0.6659(2) 0.39753(16) 0.20106(9) 0.0280(5) Uani 1 1 d .
C13 C 0.5864(2) 0.43988(18) 0.23625(10) 0.0328(5) Uani 1 1 d .
C14 C 0.4993(2) 0.3856(2) 0.25806(11) 0.0378(6) Uani 1 1 d .
H14 H 0.4471 0.4124 0.2816 0.045 Uiso 1 1 calc R
C15 C 0.4917(2) 0.2940(2) 0.24460(11) 0.0380(6) Uani 1 1 d .
H15 H 0.4346 0.2586 0.2596 0.046 Uiso 1 1 calc R
C16 C 0.5688(2) 0.25160(18) 0.20831(10) 0.0324(5) Uani 1 1 d .
H16 H 0.5616 0.1889 0.1998 0.039 Uiso 1 1 calc R
C17 C 0.6012(2) 0.53555(19) 0.24814(11) 0.0385(6) Uani 1 1 d .
H17 H 0.5508 0.5663 0.2708 0.046 Uiso 1 1 calc R
C18 C 0.6884(2) 0.58200(19) 0.22652(11) 0.0390(6) Uani 1 1 d .
H18 H 0.6963 0.6452 0.2333 0.047 Uiso 1 1 calc R
C19 C 0.7681(2) 0.53469(17) 0.19344(10) 0.0325(5) Uani 1 1 d .
C20 C 0.8651(2) 0.58538(18) 0.16981(11) 0.0388(6) Uani 1 1 d .
H20A H 0.9077 0.5439 0.1471 0.058 Uiso 1 1 calc R
H20B H 0.9132 0.6094 0.2013 0.058 Uiso 1 1 calc R
H20C H 0.8368 0.6356 0.1458 0.058 Uiso 1 1 calc R
C21 C 1.0700(2) 0.38011(16) 0.09310(10) 0.0313(5) Uani 1 1 d .
C22 C 1.1406(2) 0.36942(18) 0.04594(11) 0.0395(6) Uani 1 1 d .
C23 C 1.0849(3) 0.3700(2) -0.01008(12) 0.0492(8) Uani 1 1 d .
H23 H 1.1270 0.3646 -0.0427 0.059 Uiso 1 1 calc R
C24 C 0.9706(3) 0.3783(2) -0.01667(11) 0.0476(7) Uani 1 1 d .
H24 H 0.9350 0.3805 -0.0537 0.057 Uiso 1 1 calc R
C25 C 0.9050(2) 0.38350(17) 0.03277(11) 0.0372(6) Uani 1 1 d .
C26 C 0.7789(2) 0.3908(2) 0.02552(12) 0.0441(7) Uani 1 1 d .
H26A H 0.7481 0.3933 0.0630 0.066 Uiso 1 1 calc R
H26B H 0.7491 0.3377 0.0047 0.066 Uiso 1 1 calc R
H26C H 0.7586 0.4459 0.0042 0.066 Uiso 1 1 calc R
C27 C 1.2583(3) 0.3590(2) 0.05687(13) 0.0467(7) Uani 1 1 d .
H27 H 1.3048 0.3518 0.0261 0.056 Uiso 1 1 calc R
C28 C 1.3039(3) 0.3593(2) 0.11226(13) 0.0469(7) Uani 1 1 d .
H28 H 1.3815 0.3503 0.1191 0.056 Uiso 1 1 calc R
C29 C 1.2364(2) 0.37284(19) 0.15949(12) 0.0394(6) Uani 1 1 d .
H29 H 1.2699 0.3726 0.1970 0.047 Uiso 1 1 calc R
C30 C 1.1209(2) 0.38650(17) 0.15099(10) 0.0315(5) Uani 1 1 d .
C31 C 1.0613(2) 0.44815(16) 0.24233(10) 0.0295(5) Uani 1 1 d .
C32 C 1.1513(2) 0.52504(19) 0.24461(11) 0.0380(6) Uani 1 1 d .
C33 C 0.9975(2) 0.44200(17) 0.29107(10) 0.0311(5) Uani 1 1 d .
H33 H 1.0103 0.4859 0.3202 0.037 Uiso 1 1 calc R
C34 C 0.9147(2) 0.37370(17) 0.29922(10) 0.0291(5) Uani 1 1 d .
C35 C 0.8612(2) 0.36728(17) 0.35628(10) 0.0308(5) Uani 1 1 d .
C36 C 0.9152(2) 0.39486(19) 0.40867(11) 0.0389(6) Uani 1 1 d .
H36 H 0.9874 0.4204 0.4092 0.047 Uiso 1 1 calc R
C37 C 0.8617(3) 0.3845(2) 0.46009(11) 0.0457(7) Uani 1 1 d .
H37 H 0.8988 0.4025 0.4950 0.055 Uiso 1 1 calc R
C38 C 0.7539(3) 0.34771(19) 0.45993(12) 0.0451(7) Uani 1 1 d .
H38 H 0.7181 0.3412 0.4945 0.054 Uiso 1 1 calc R
C39 C 0.6995(3) 0.32052(19) 0.40780(12) 0.0411(6) Uani 1 1 d .
H39 H 0.6267 0.2959 0.4074 0.049 Uiso 1 1 calc R
C40 C 0.7525(2) 0.32976(17) 0.35659(11) 0.0333(6) Uani 1 1 d .
H40 H 0.7155 0.3108 0.3219 0.040 Uiso 1 1 calc R
C41 C 0.7020(4) 0.2495(3) -0.1717(2) 0.0826(12) Uani 1 1 d .
H41A H 0.7723 0.2694 -0.1527 0.124 Uiso 1 1 calc R
H41B H 0.7084 0.2498 -0.2130 0.124 Uiso 1 1 calc R
H41C H 0.6847 0.1880 -0.1592 0.124 Uiso 1 1 calc R
C42 C 0.6096(3) 0.3137(3) -0.15649(18) 0.0731(10) Uani 1 1 d .
H42A H 0.6263 0.3760 -0.1689 0.088 Uiso 1 1 calc R
H42B H 0.5383 0.2945 -0.1759 0.088 Uiso 1 1 calc R
C43 C 0.4949(4) 0.3502(3) -0.0749(2) 0.0966(15) Uani 1 1 d .
H43A H 0.4306 0.3248 -0.0977 0.116 Uiso 1 1 calc R
H43B H 0.4885 0.3319 -0.0348 0.116 Uiso 1 1 calc R
C44 C 0.4920(5) 0.4476(3) -0.0787(2) 0.1055(17) Uani 1 1 d .
H44A H 0.4224 0.4700 -0.0645 0.158 Uiso 1 1 calc R
H44B H 0.4967 0.4660 -0.1185 0.158 Uiso 1 1 calc R
H44C H 0.5549 0.4731 -0.0558 0.158 Uiso 1 1 calc R

loop_
_atom_site_aniso_label
_atom_site_aniso_U_11
_atom_site_aniso_U_22
_atom_site_aniso_U_33
_atom_site_aniso_U_23
_atom_site_aniso_U_13
_atom_site_aniso_U_12
Zn1 0.02641(17) 0.02738(17) 0.02701(15) -0.00200(10) 0.00417(11) -0.00147(11)
F1 0.0364(8) 0.0490(9) 0.0432(8) -0.0062(7) -0.0046(6) 0.0109(7)
F2 0.0428(9) 0.0482(10) 0.0554(10) -0.0008(8) 0.0018(7) -0.0169(8)
F3 0.0387(9) 0.0605(11) 0.0370(8) -0.0172(7) -0.0034(7) 0.0029(7)
F4 0.0375(9) 0.0361(8) 0.0546(9) -0.0129(7) 0.0059(7) -0.0045(7)
F5 0.0605(11) 0.0446(10) 0.0509(9) -0.0022(7) 0.0164(8) -0.0199(8)
F6 0.0260(8) 0.0561(11) 0.0727(11) -0.0210(9) -0.0017(7) -0.0016(7)
O2 0.0325(9) 0.0307(9) 0.0259(8) 0.0005(7) 0.0036(7) -0.0013(7)
O1 0.0313(9) 0.0286(9) 0.0324(8) -0.0009(7) 0.0031(7) 0.0018(7)
O3 0.078(2) 0.148(3) 0.080(2) -0.015(2) -0.0116(16) 0.032(2)
N1 0.0275(11) 0.0259(10) 0.0290(10) -0.0007(8) 0.0045(8) 0.0005(8)
N2 0.0314(11) 0.0272(11) 0.0259(9) 0.0003(8) 0.0013(8) 0.0022(8)
N4 0.0360(12) 0.0268(11) 0.0300(10) -0.0004(8) 0.0052(8) -0.0016(9)
N3 0.0270(11) 0.0318(11) 0.0290(10) -0.0009(8) 0.0049(8) -0.0014(8)
C1 0.0301(13) 0.0253(12) 0.0294(11) 0.0007(9) 0.0043(9) -0.0016(10)
C2 0.0337(14) 0.0364(14) 0.0365(13) -0.0046(11) 0.0039(11) 0.0011(11)
C3 0.0347(14) 0.0280(12) 0.0294(12) -0.0040(9) 0.0032(10) 0.0019(10)
C4 0.0337(14) 0.0265(12) 0.0273(11) 0.0035(9) 0.0070(10) 0.0006(10)
C5 0.0364(14) 0.0340(14) 0.0299(12) 0.0041(10) 0.0077(10) 0.0080(11)
C6 0.0460(17) 0.0384(16) 0.0587(17) -0.0051(13) 0.0105(14) 0.0081(13)
C7 0.071(2) 0.0433(18) 0.066(2) -0.0096(15) 0.0106(17) 0.0199(16)
C8 0.060(2) 0.061(2) 0.0430(16) 0.0013(14) 0.0121(14) 0.0321(17)
C9 0.0410(17) 0.074(2) 0.0401(15) 0.0089(14) 0.0093(12) 0.0222(15)
C10 0.0369(15) 0.0520(17) 0.0340(13) 0.0021(12) 0.0044(11) 0.0091(13)
C11 0.0246(12) 0.0332(13) 0.0259(11) -0.0011(9) 0.0001(9) 0.0049(10)
C12 0.0270(12) 0.0316(13) 0.0252(11) 0.0009(9) -0.0004(9) 0.0044(10)
C13 0.0297(13) 0.0388(14) 0.0295(12) -0.0032(10) -0.0013(10) 0.0084(11)
C14 0.0298(14) 0.0504(17) 0.0338(13) -0.0045(11) 0.0058(10) 0.0112(12)
C15 0.0284(14) 0.0497(17) 0.0364(13) 0.0026(12) 0.0063(10) 0.0001(12)
C16 0.0293(13) 0.0336(13) 0.0342(12) -0.0005(10) 0.0029(10) -0.0004(10)
C17 0.0406(15) 0.0419(15) 0.0329(12) -0.0074(11) 0.0000(11) 0.0118(12)
C18 0.0505(17) 0.0302(14) 0.0356(13) -0.0053(10) -0.0031(12) 0.0087(12)
C19 0.0401(15) 0.0290(13) 0.0274(11) 0.0001(9) -0.0059(10) 0.0049(11)
C20 0.0553(17) 0.0266(13) 0.0343(13) -0.0010(10) 0.0015(12) -0.0031(12)
C21 0.0364(15) 0.0238(12) 0.0347(13) -0.0006(10) 0.0096(10) -0.0038(10)
C22 0.0502(17) 0.0312(14) 0.0389(14) -0.0025(11) 0.0184(12) -0.0032(12)
C23 0.068(2) 0.0464(17) 0.0350(14) -0.0059(12) 0.0207(14) -0.0044(15)
C24 0.073(2) 0.0420(16) 0.0286(13) -0.0023(11) 0.0060(13) -0.0035(15)
C25 0.0522(17) 0.0290(13) 0.0302(12) -0.0001(10) 0.0021(11) -0.0031(12)
C26 0.0532(18) 0.0429(16) 0.0353(14) 0.0041(12) -0.0061(12) -0.0015(13)
C27 0.0447(17) 0.0442(16) 0.0543(17) -0.0077(13) 0.0287(14) -0.0040(13)
C28 0.0359(16) 0.0462(17) 0.0603(19) -0.0068(14) 0.0163(13) -0.0019(13)
C29 0.0330(15) 0.0402(15) 0.0457(15) -0.0045(12) 0.0063(11) -0.0026(12)
C30 0.0308(14) 0.0285(13) 0.0357(13) -0.0024(10) 0.0080(10) -0.0044(10)
C31 0.0239(12) 0.0293(13) 0.0349(12) -0.0017(10) -0.0005(9) 0.0014(10)
C32 0.0314(14) 0.0393(15) 0.0436(14) -0.0082(12) 0.0050(11) -0.0038(11)
C33 0.0306(13) 0.0332(13) 0.0292(11) -0.0037(10) -0.0002(9) 0.0001(10)
C34 0.0282(13) 0.0295(13) 0.0293(12) 0.0011(10) -0.0004(9) 0.0052(10)
C35 0.0359(14) 0.0278(12) 0.0291(12) 0.0030(9) 0.0036(10) 0.0066(10)
C36 0.0395(15) 0.0447(16) 0.0322(13) -0.0004(11) -0.0002(11) 0.0034(12)
C37 0.0584(19) 0.0511(17) 0.0273(13) -0.0019(11) 0.0010(12) 0.0080(14)
C38 0.062(2) 0.0418(16) 0.0332(14) 0.0044(11) 0.0169(13) 0.0059(14)
C39 0.0454(16) 0.0370(15) 0.0423(15) 0.0025(11) 0.0150(12) -0.0019(12)
C40 0.0378(15) 0.0302(13) 0.0323(12) 0.0001(10) 0.0053(10) 0.0038(10)
C41 0.079(3) 0.053(2) 0.119(3) -0.005(2) 0.028(2) -0.018(2)
C42 0.064(2) 0.071(2) 0.083(3) 0.003(2) 0.001(2) -0.015(2)
C43 0.103(4) 0.100(4) 0.089(3) 0.015(3) 0.016(3) -0.015(3)
C44 0.134(5) 0.092(4) 0.087(3) 0.014(3) -0.029(3) -0.026(3)

loop_
_atom_type_symbol
_atom_type_description
_atom_type_scat_dispersion_real
_atom_type_scat_dispersion_imag
_atom_type_scat_source
C C 0.0033 0.0016 'International Tables Vol C Tables 4.2.6.8 and 6.1.1.4'
H H 0.0000 0.0000 'International Tables Vol C Tables 4.2.6.8 and 6.1.1.4'
N N 0.0061 0.0033 'International Tables Vol C Tables 4.2.6.8 and 6.1.1.4'
O O 0.0106 0.0060 'International Tables Vol C Tables 4.2.6.8 and 6.1.1.4'
F F 0.0171 0.0103 'International Tables Vol C Tables 4.2.6.8 and 6.1.1.4'
Zn Zn 0.2839 1.4301 'International Tables Vol C Tables 4.2.6.8 and 6.1.1.4'

loop_
_geom_angle_atom_site_label_1
_geom_angle_atom_site_label_2
_geom_angle_atom_site_label_3
_geom_angle
N3 Zn1 N1 173.19(8)
N3 Zn1 O1 90.37(7)
N1 Zn1 O1 84.84(7)
N3 Zn1 O2 84.58(7)
N1 Zn1 O2 90.96(7)
O1 Zn1 O2 94.40(6)
N3 Zn1 N2 107.72(8)
N1 Zn1 N2 76.91(7)
O1 Zn1 N2 161.72(7)
O2 Zn1 N2 84.92(7)
N3 Zn1 N4 76.70(7)
N1 Zn1 N4 107.79(7)
O1 Zn1 N4 87.07(7)
O2 Zn1 N4 161.24(7)
N2 Zn1 N4 99.44(7)
C34 O2 Zn1 124.02(15)
C4 O1 Zn1 124.64(15)
C42 O3 C43 115.4(3)
C1 N1 C11 127.2(2)
C1 N1 Zn1 121.69(15)
C11 N1 Zn1 110.77(15)
C19 N2 C12 119.4(2)
C19 N2 Zn1 129.56(17)
C12 N2 Zn1 105.20(14)
C25 N4 C21 119.1(2)
C25 N4 Zn1 131.12(18)
C21 N4 Zn1 105.75(15)
C31 N3 C30 126.4(2)
C31 N3 Zn1 122.03(16)
C30 N3 Zn1 110.93(15)
N1 C1 C3 124.8(2)
N1 C1 C2 120.1(2)
C3 C1 C2 115.0(2)
F1 C2 F3 105.9(2)
F1 C2 F2 106.6(2)
F3 C2 F2 105.8(2)
F1 C2 C1 112.7(2)
F3 C2 C1 111.9(2)
F2 C2 C1 113.5(2)
C1 C3 C4 124.6(2)
O1 C4 C3 124.0(2)
O1 C4 C5 115.8(2)
C3 C4 C5 120.2(2)
C6 C5 C10 118.7(2)
C6 C5 C4 122.8(2)
C10 C5 C4 118.5(2)
C5 C6 C7 120.6(3)
C8 C7 C6 120.3(3)
C9 C8 C7 119.5(3)
C8 C9 C10 120.5(3)
C9 C10 C5 120.4(3)
C16 C11 N1 125.7(2)
C16 C11 C12 118.1(2)
N1 C11 C12 115.7(2)
N2 C12 C13 122.0(2)
N2 C12 C11 117.5(2)
C13 C12 C11 120.5(2)
C14 C13 C17 123.8(2)
C14 C13 C12 119.2(2)
C17 C13 C12 117.0(2)
C15 C14 C13 119.9(2)
C14 C15 C16 121.4(2)
C11 C16 C15 120.9(2)
C18 C17 C13 120.1(2)
C17 C18 C19 120.3(2)
N2 C19 C18 121.1(2)
N2 C19 C20 118.3(2)
C18 C19 C20 120.6(2)
N4 C21 C22 123.1(2)
N4 C21 C30 117.8(2)
C22 C21 C30 119.2(2)
C27 C22 C21 119.7(3)
C27 C22 C23 124.4(2)
C21 C22 C23 115.9(3)
C24 C23 C22 120.6(2)
C23 C24 C25 120.3(3)
N4 C25 C24 120.9(3)
N4 C25 C26 118.8(2)
C24 C25 C26 120.3(2)
C28 C27 C22 120.0(2)
C27 C28 C29 121.3(3)
C30 C29 C28 120.9(3)
C29 C30 N3 125.5(2)
C29 C30 C21 118.6(2)
N3 C30 C21 115.6(2)
N3 C31 C33 124.9(2)
N3 C31 C32 119.8(2)
C33 C31 C32 115.2(2)
F5 C32 F6 107.7(2)
F5 C32 F4 106.1(2)
F6 C32 F4 105.7(2)
F5 C32 C31 112.1(2)
F6 C32 C31 113.2(2)
F4 C32 C31 111.6(2)
C31 C33 C34 124.5(2)
O2 C34 C33 124.2(2)
O2 C34 C35 116.2(2)
C33 C34 C35 119.6(2)
C36 C35 C40 118.7(2)
C36 C35 C34 123.4(2)
C40 C35 C34 117.8(2)
C37 C36 C35 120.3(3)
C36 C37 C38 120.5(3)
C37 C38 C39 119.4(2)
C40 C39 C38 120.3(3)
C39 C40 C35 120.6(2)
O3 C42 C41 108.3(4)
C44 C43 O3 111.9(4)

loop_
_geom_bond_atom_site_label_1
_geom_bond_atom_site_label_2
_geom_bond_distance
Zn1 N3 2.061(2)
Zn1 N1 2.0624(19)
Zn1 O1 2.0862(16)
Zn1 O2 2.0949(15)
Zn1 N2 2.2365(19)
Zn1 N4 2.2472(19)
F1 C2 1.337(3)
F2 C2 1.347(3)
F3 C2 1.343(3)
F4 C32 1.347(3)
F5 C32 1.336(3)
F6 C32 1.340(3)
O2 C34 1.263(3)
O1 C4 1.258(3)
O3 C42 1.397(5)
O3 C43 1.493(6)
N1 C1 1.328(3)
N1 C11 1.402(3)
N2 C19 1.328(3)
N2 C12 1.375(3)
N4 C25 1.331(3)
N4 C21 1.369(3)
N3 C31 1.322(3)
N3 C30 1.401(3)
C1 C3 1.394(3)
C1 C2 1.531(3)
C3 C4 1.414(4)
C4 C5 1.500(3)
C5 C6 1.383(4)
C5 C10 1.393(4)
C6 C7 1.393(4)
C7 C8 1.379(5)
C8 C9 1.376(5)
C9 C10 1.389(4)
C11 C16 1.380(3)
C11 C12 1.432(3)
C12 C13 1.417(3)
C13 C14 1.412(4)
C13 C17 1.418(4)
C14 C15 1.361(4)
C15 C16 1.414(3)
C17 C18 1.350(4)
C18 C19 1.424(4)
C19 C20 1.491(4)
C21 C22 1.419(3)
C21 C30 1.434(3)
C22 C27 1.407(4)
C22 C23 1.414(4)
C23 C24 1.356(4)
C24 C25 1.420(4)
C25 C26 1.493(4)
C27 C28 1.356(4)
C28 C29 1.403(4)
C29 C30 1.382(4)
C31 C33 1.395(3)
C31 C32 1.537(3)
C33 C34 1.411(3)
C34 C35 1.497(3)
C35 C36 1.390(4)
C35 C40 1.396(4)
C36 C37 1.385(4)
C37 C38 1.382(4)
C38 C39 1.386(4)
C39 C40 1.377(3)
C41 C42 1.490(5)
C43 C44 1.410(6)
